data_4332129
loop_
_publ_author_name
'Chandrasekhar, Vadapalli'
'Sasikumar, Palani'
'Boomishankar, Ramamoorthy'
'Anantharaman, Ganapathi'

_publ_section_title
;
 Assembly of Lipophilic Tetranuclear (Cu4and Zn4) Molecular
 Metallophosphonates from 2,4,6-Triisopropylphenylphosponic Acid and
 Pyrazole Ligands
;
_journal_issue 8
_journal_name_full 'Inorganic Chemistry'
_journal_page_first 3344
_journal_page_last 3351
_journal_paper_doi 10.1021/ic060003y
_journal_volume 45
_journal_year 2006
_chemical_formula_moiety C15H23OPCl2
_chemical_formula_sum 'C15 H23 Cl2 O P'
_chemical_formula_weight 320.25
_chemical_name_common phosphonicdichloride
_chemical_name_systematic
; 
 ? 
;
_space_group_IT_number 14
_symmetry_cell_setting monoclinic
_symmetry_space_group_name_Hall '-P 2ybc'
_symmetry_space_group_name_H-M 'P 1 21/c 1'
_atom_sites_solution_hydrogens geom
_atom_sites_solution_primary direct
_atom_sites_solution_secondary difmap
_audit_creation_method SHELXL-97
_cell_angle_alpha 90.00
_cell_angle_beta 95.5580(10)
_cell_angle_gamma 90.00
_cell_formula_units_Z 4
_cell_length_a 9.7207(5)
_cell_length_b 14.3978(7)
_cell_length_c 11.6494(6)
_cell_measurement_temperature 100(2)
_cell_volume 1622.75(14)
_computing_cell_refinement 'Bruker SMART V5.628'
_computing_data_collection 'Bruker SMART V5.628'
_computing_data_reduction 'Bruker SAINT+ V6.45'
_computing_structure_refinement 'SHELXL-97 (Sheldrick, 1997)'
_computing_structure_solution 'SHELXS-97 (Sheldrick, 1990)'
_diffrn_ambient_temperature 100(2)
_diffrn_measured_fraction_theta_full 0.988
_diffrn_measured_fraction_theta_max 0.988
_diffrn_measurement_device_type 'CCD area detector'
_diffrn_measurement_method 'phi and omega scans'
_diffrn_radiation_monochromator graphite
_diffrn_radiation_source 'fine-focus sealed tube'
_diffrn_radiation_type MoK\a
_diffrn_radiation_wavelength 0.71073
_diffrn_reflns_av_R_equivalents 0.0145
_diffrn_reflns_av_sigmaI/netI 0.0171
_diffrn_reflns_limit_h_max 12
_diffrn_reflns_limit_h_min -12
_diffrn_reflns_limit_k_max 19
_diffrn_reflns_limit_k_min -16
_diffrn_reflns_limit_l_max 14
_diffrn_reflns_limit_l_min -15
_diffrn_reflns_number 10620
_diffrn_reflns_theta_full 28.31
_diffrn_reflns_theta_max 28.31
_diffrn_reflns_theta_min 2.10
_exptl_absorpt_coefficient_mu 0.490
_exptl_crystal_colour colourless
_exptl_crystal_density_diffrn 1.339
_exptl_crystal_density_method 'not measured'
_exptl_crystal_F_000 704
_exptl_crystal_size_max 0.2
_exptl_crystal_size_mid 0.1
_exptl_crystal_size_min 0.1
_refine_diff_density_max 0.444
_refine_diff_density_min -0.236
_refine_diff_density_rms 0.057
_refine_ls_extinction_method none
_refine_ls_goodness_of_fit_ref 1.078
_refine_ls_hydrogen_treatment mixed
_refine_ls_matrix_type full
_refine_ls_number_parameters 178
_refine_ls_number_reflns 3989
_refine_ls_number_restraints 0
_refine_ls_restrained_S_all 1.078
_refine_ls_R_factor_all 0.0326
_refine_ls_R_factor_gt 0.0307
_refine_ls_shift/su_max 0.001
_refine_ls_shift/su_mean 0.000
_refine_ls_structure_factor_coef Fsqd
_refine_ls_weighting_details 'calc w=1/[\s^2^(Fo^2^)+(0.0421P)^2^+0.7590P] where P=(Fo^2^+2Fc^2^)/3'
_refine_ls_weighting_scheme calc
_refine_ls_wR_factor_gt 0.0814
_refine_ls_wR_factor_ref 0.0826
_reflns_number_gt 3747
_reflns_number_total 3989
_reflns_threshold_expression >2sigma(I)
_cod_data_source_file ic060003ysup1.cif
_cod_data_source_block ArPOCl2
_cod_original_sg_symbol_H-M P-1
_cod_original_formula_sum 'C15 H23 O P Cl2'
_cod_database_code 4332129

loop_
_symmetry_equiv_pos_as_xyz
'x, y, z'
'-x, y+1/2, -z+1/2'
'-x, -y, -z'
'x, -y-1/2, z-1/2'

loop_
_atom_site_label
_atom_site_type_symbol
_atom_site_fract_x
_atom_site_fract_y
_atom_site_fract_z
_atom_site_U_iso_or_equiv
_atom_site_adp_type
_atom_site_occupancy
_atom_site_symmetry_multiplicity
_atom_site_calc_flag
_atom_site_refinement_flags
P1 P 0.19316(3) 0.06542(2) 0.38016(3) 0.01505(9) Uani 1 1 d .
Cl1 Cl 0.18786(3) 0.01523(2) 0.54122(3) 0.02303(9) Uani 1 1 d .
Cl2 Cl 0.38143(3) 0.02505(2) 0.33745(3) 0.02158(9) Uani 1 1 d .
O1 O 0.08625(10) 0.02140(6) 0.30152(9) 0.0226(2) Uani 1 1 d .
C1 C 0.19878(11) 0.19001(8) 0.39230(10) 0.0133(2) Uani 1 1 d .
C2 C 0.09459(12) 0.24461(8) 0.33029(10) 0.0143(2) Uani 1 1 d .
C3 C 0.10582(12) 0.34115(8) 0.33799(10) 0.0151(2) Uani 1 1 d .
H3 H 0.0374 0.3782 0.2961 0.018 Uiso 1 1 calc R
C4 C 0.21252(12) 0.38520(8) 0.40417(10) 0.0144(2) Uani 1 1 d .
C5 C 0.31168(12) 0.33026(8) 0.46588(10) 0.0150(2) Uani 1 1 d .
H5 H 0.3846 0.3599 0.5122 0.018 Uiso 1 1 calc R
C6 C 0.30840(11) 0.23379(8) 0.46249(10) 0.0134(2) Uani 1 1 d .
C7 C -0.03013(12) 0.20837(9) 0.25361(11) 0.0180(2) Uani 1 1 d .
H7 H -0.0330 0.1392 0.2612 0.022 Uiso 1 1 calc R
C8 C -0.16483(15) 0.24821(14) 0.29077(15) 0.0359(4) Uani 1 1 d .
H8A H -0.1667 0.3155 0.2784 0.054 Uiso 1 1 calc R
H8B H -0.1705 0.2350 0.3727 0.054 Uiso 1 1 calc R
H8C H -0.2436 0.2196 0.2450 0.054 Uiso 1 1 calc R
C9 C -0.01688(17) 0.23220(15) 0.12832(13) 0.0399(4) Uani 1 1 d .
H9A H -0.0117 0.2998 0.1197 0.060 Uiso 1 1 calc R
H9B H -0.0975 0.2085 0.0802 0.060 Uiso 1 1 calc R
H9C H 0.0672 0.2037 0.1041 0.060 Uiso 1 1 calc R
C10 C 0.22136(13) 0.49013(8) 0.40859(11) 0.0174(2) Uani 1 1 d .
H10 H 0.1380 0.5157 0.3621 0.021 Uiso 1 1 calc R
C11 C 0.22102(16) 0.52595(10) 0.53203(13) 0.0262(3) Uani 1 1 d .
H11A H 0.1372 0.5046 0.5644 0.039 Uiso 1 1 calc R
H11B H 0.2231 0.5940 0.5318 0.039 Uiso 1 1 calc R
H11C H 0.3025 0.5023 0.5791 0.039 Uiso 1 1 calc R
C12 C 0.34988(15) 0.52357(9) 0.35396(12) 0.0234(3) Uani 1 1 d .
H12A H 0.4329 0.4975 0.3966 0.035 Uiso 1 1 calc R
H12B H 0.3543 0.5915 0.3569 0.035 Uiso 1 1 calc R
H12C H 0.3446 0.5030 0.2735 0.035 Uiso 1 1 calc R
C13 C 0.42508(12) 0.18445(8) 0.53637(10) 0.0144(2) Uani 1 1 d .
H13 H 0.4091 0.1160 0.5292 0.017 Uiso 1 1 calc R
C14 C 0.42456(13) 0.21079(9) 0.66413(11) 0.0201(3) Uani 1 1 d .
H14A H 0.4424 0.2775 0.6736 0.030 Uiso 1 1 calc R
H14B H 0.4967 0.1758 0.7101 0.030 Uiso 1 1 calc R
H14C H 0.3343 0.1959 0.6902 0.030 Uiso 1 1 calc R
C15 C 0.56538(12) 0.20636(9) 0.49207(12) 0.0199(3) Uani 1 1 d .
H15A H 0.5640 0.1869 0.4113 0.030 Uiso 1 1 calc R
H15B H 0.6386 0.1728 0.5387 0.030 Uiso 1 1 calc R
H15C H 0.5830 0.2733 0.4979 0.030 Uiso 1 1 calc R

loop_
_atom_site_aniso_label
_atom_site_aniso_U_11
_atom_site_aniso_U_22
_atom_site_aniso_U_33
_atom_site_aniso_U_23
_atom_site_aniso_U_13
_atom_site_aniso_U_12
P1 0.01538(15) 0.01261(15) 0.01666(16) -0.00031(11) -0.00101(11) -0.00079(11)
Cl1 0.02319(16) 0.02399(17) 0.02163(16) 0.00796(11) 0.00075(12) -0.00435(12)
Cl2 0.02083(16) 0.02058(16) 0.02334(17) -0.00407(11) 0.00218(11) 0.00548(11)
O1 0.0228(5) 0.0167(4) 0.0265(5) -0.0030(4) -0.0060(4) -0.0021(3)
C1 0.0130(5) 0.0126(5) 0.0142(5) -0.0001(4) 0.0009(4) -0.0006(4)
C2 0.0126(5) 0.0166(5) 0.0133(5) -0.0006(4) -0.0006(4) 0.0000(4)
C3 0.0135(5) 0.0159(5) 0.0154(5) 0.0006(4) -0.0011(4) 0.0020(4)
C4 0.0151(5) 0.0131(5) 0.0149(5) -0.0002(4) 0.0014(4) 0.0002(4)
C5 0.0133(5) 0.0154(5) 0.0158(5) -0.0010(4) -0.0019(4) -0.0014(4)
C6 0.0117(5) 0.0156(5) 0.0127(5) 0.0004(4) 0.0003(4) 0.0002(4)
C7 0.0153(5) 0.0169(6) 0.0202(6) -0.0024(4) -0.0057(4) -0.0002(4)
C8 0.0150(6) 0.0575(10) 0.0348(8) -0.0178(8) 0.0007(6) -0.0072(6)
C9 0.0299(8) 0.0716(13) 0.0174(7) -0.0103(7) -0.0013(6) -0.0157(8)
C10 0.0191(6) 0.0124(5) 0.0198(6) 0.0000(4) -0.0040(4) 0.0009(4)
C11 0.0346(7) 0.0189(6) 0.0247(7) -0.0050(5) 0.0004(6) 0.0047(5)
C12 0.0277(7) 0.0182(6) 0.0233(7) 0.0031(5) -0.0022(5) -0.0059(5)
C13 0.0121(5) 0.0142(5) 0.0162(5) 0.0011(4) -0.0021(4) 0.0003(4)
C14 0.0211(6) 0.0218(6) 0.0166(6) 0.0009(5) -0.0022(5) 0.0023(5)
C15 0.0135(5) 0.0207(6) 0.0253(6) 0.0021(5) 0.0006(5) 0.0004(4)

loop_
_atom_type_symbol
_atom_type_description
_atom_type_scat_dispersion_real
_atom_type_scat_dispersion_imag
_atom_type_scat_source
C C 0.0033 0.0016 'International Tables Vol C Tables 4.2.6.8 and 6.1.1.4'
H H 0.0000 0.0000 'International Tables Vol C Tables 4.2.6.8 and 6.1.1.4'
O O 0.0106 0.0060 'International Tables Vol C Tables 4.2.6.8 and 6.1.1.4'
P P 0.1023 0.0942 'International Tables Vol C Tables 4.2.6.8 and 6.1.1.4'
Cl Cl 0.1484 0.1585 'International Tables Vol C Tables 4.2.6.8 and 6.1.1.4'

loop_
_geom_angle_atom_site_label_1
_geom_angle_atom_site_label_2
_geom_angle_atom_site_label_3
_geom_angle
O1 P1 C1 119.72(5)
O1 P1 Cl1 110.32(4)
C1 P1 Cl1 106.70(4)
O1 P1 Cl2 109.01(4)
C1 P1 Cl2 106.48(4)
Cl1 P1 Cl2 103.336(19)
C2 C1 C6 120.18(10)
C2 C1 P1 119.74(9)
C6 C1 P1 120.07(9)
C3 C2 C1 118.03(10)
C3 C2 C7 115.50(10)
C1 C2 C7 126.46(11)
C4 C3 C2 122.78(11)
C3 C4 C5 118.11(11)
C3 C4 C10 120.87(11)
C5 C4 C10 121.03(11)
C6 C5 C4 122.71(11)
C5 C6 C1 118.17(10)
C5 C6 C13 115.73(10)
C1 C6 C13 126.10(10)
C9 C7 C2 110.43(11)
C9 C7 C8 110.01(12)
C2 C7 C8 111.05(10)
C4 C10 C11 111.32(10)
C4 C10 C12 110.19(10)
C11 C10 C12 111.14(11)
C6 C13 C14 111.00(10)
C6 C13 C15 110.44(10)
C14 C13 C15 111.15(10)

loop_
_geom_bond_atom_site_label_1
_geom_bond_atom_site_label_2
_geom_bond_distance
P1 O1 1.4616(9)
P1 C1 1.7998(12)
P1 Cl1 2.0159(4)
P1 Cl2 2.0276(4)
C1 C2 1.4227(16)
C1 C6 1.4256(15)
C2 C3 1.3965(17)
C2 C7 1.5265(16)
C3 C4 1.3847(16)
C4 C5 1.3919(16)
C4 C10 1.5138(16)
C5 C6 1.3898(17)
C6 C13 1.5306(15)
C7 C9 1.517(2)
C7 C8 1.5299(19)
C10 C11 1.5280(19)
C10 C12 1.5335(19)
C13 C14 1.5363(17)
C13 C15 1.5370(16)
